data_7021511
loop_
_publ_author_name
'Tian, Aixiang'
'Lin, Xiaoling'
'Ying, Jun'
'Zhang, Juwen'
'Lin, Hongyan'
'Liu, Guocheng'
'Zhao, Dan'
'Li, Na'
'Wang, Xiuli'

_publ_section_title
;
 Self-assembly of a molecular crown as a structural analogue of
 calix[4]arene to modify Keggin anions.
;
_journal_issue 27
_journal_name_full 'Dalton transactions (Cambridge, England : 2003)'
_journal_page_first 9809
_journal_page_last 9812
_journal_paper_doi 10.1039/c3dt50800e
_journal_volume 42
_journal_year 2013
_chemical_formula_sum 'C28 H24 Ag8 N16 O42 P W12'
_chemical_formula_weight 4356.61
_chemical_name_systematic
;
?
;
_space_group_IT_number 129
_symmetry_cell_setting tetragonal
_symmetry_space_group_name_Hall '-P 4a 2a'
_symmetry_space_group_name_H-M 'P 4/n m m :2'
_atom_sites_solution_hydrogens geom
_atom_sites_solution_primary direct
_atom_sites_solution_secondary difmap
_audit_creation_method SHELXL-97
_cell_angle_alpha 90.00
_cell_angle_beta 90.00
_cell_angle_gamma 90.00
_cell_formula_units_Z 2
_cell_length_a 14.053(5)
_cell_length_b 14.053(5)
_cell_length_c 17.071(5)
_cell_measurement_reflns_used 5881
_cell_measurement_temperature 293(2)
_cell_measurement_theta_max 28.16
_cell_measurement_theta_min 1.88
_cell_volume 3371(2)
_computing_data_collection 'Bruker XSCANS'
_computing_molecular_graphics 'Bruker SHELXTL'
_computing_publication_material 'Bruker SHELXTL'
_computing_structure_refinement 'SHELXL-97 (Sheldrick, 1997)'
_computing_structure_solution 'SHELXS-97 (Sheldrick, 1990)'
_diffrn_ambient_temperature 293(2)
_diffrn_measured_fraction_theta_full 0.988
_diffrn_measured_fraction_theta_max 0.988
_diffrn_measurement_device_type 'Bruker P4'
_diffrn_radiation_monochromator graphite
_diffrn_radiation_source 'fine-focus sealed tube'
_diffrn_radiation_type MoK\a
_diffrn_radiation_wavelength 0.71069
_diffrn_reflns_av_R_equivalents 0.0588
_diffrn_reflns_av_unetI/netI 0.0378
_diffrn_reflns_limit_h_max 18
_diffrn_reflns_limit_h_min -18
_diffrn_reflns_limit_k_max 18
_diffrn_reflns_limit_k_min -17
_diffrn_reflns_limit_l_max 22
_diffrn_reflns_limit_l_min -12
_diffrn_reflns_number 20570
_diffrn_reflns_theta_full 28.16
_diffrn_reflns_theta_max 28.16
_diffrn_reflns_theta_min 1.88
_diffrn_standards_decay_% none
_exptl_absorpt_coefficient_mu 22.761
_exptl_absorpt_correction_T_max 0.026
_exptl_absorpt_correction_T_min 0.010
_exptl_absorpt_correction_type numerical
_exptl_absorpt_process_details 'ABSCOR by T.Higashi 8 March, 1995'
_exptl_crystal_colour orange
_exptl_crystal_density_diffrn 4.257
_exptl_crystal_density_method 'not measured'
_exptl_crystal_description block
_exptl_crystal_F_000 3798
_exptl_crystal_size_max 0.22
_exptl_crystal_size_mid 0.18
_exptl_crystal_size_min 0.16
_platon_squeeze_details
;
The free water molecules were highly disordered and could not be modeled properly, thus the SQUEEZE routine of PLATON was applied to remove the contributions to the scattering from the solvent molecules. The reported refinements are of the guest-free structures using the *.hkp files produced via the SQUEEZE routine.
;
_refine_diff_density_max 3.423
_refine_diff_density_min -5.142
_refine_diff_density_rms 0.496
_refine_ls_extinction_method none
_refine_ls_goodness_of_fit_ref 1.031
_refine_ls_hydrogen_treatment mixed
_refine_ls_matrix_type full
_refine_ls_number_parameters 162
_refine_ls_number_reflns 2339
_refine_ls_number_restraints 88
_refine_ls_restrained_S_all 1.038
_refine_ls_R_factor_all 0.0650
_refine_ls_R_factor_gt 0.0564
_refine_ls_shift/su_max 0.001
_refine_ls_shift/su_mean 0.000
_refine_ls_structure_factor_coef Fsqd
_refine_ls_weighting_details 'calc w=1/[\s^2^(Fo^2^)+(0.0792P)^2^+224.0311P] where P=(Fo^2^+2Fc^2^)/3'
_refine_ls_weighting_scheme calc
_refine_ls_wR_factor_gt 0.1545
_refine_ls_wR_factor_ref 0.1608
_reflns_number_gt 1990
_reflns_number_total 2364
_reflns_threshold_expression >2sigma(I)
_cod_data_source_file c3dt50800e.txt
_cod_data_source_block compound-1
_cod_original_sg_symbol_H-M P4/nmm
_cod_database_code 7021511

loop_
_symmetry_equiv_pos_as_xyz
'x, y, z'
'-y+1/2, x, z'
'-x+1/2, -y+1/2, z'
'y, -x+1/2, z'
'x+1/2, -y, -z'
'y+1/2, x+1/2, -z'
'-x, y+1/2, -z'
'-y, -x, -z'
'-x, -y, -z'
'y-1/2, -x, -z'
'x-1/2, y-1/2, -z'
'-y, x-1/2, -z'
'-x-1/2, y, z'
'-y-1/2, -x-1/2, z'
'x, -y-1/2, z'
'y, x, z'

loop_
_atom_site_label
_atom_site_type_symbol
_atom_site_fract_x
_atom_site_fract_y
_atom_site_fract_z
_atom_site_U_iso_or_equiv
_atom_site_adp_type
_atom_site_occupancy
_atom_site_symmetry_multiplicity
_atom_site_calc_flag
_atom_site_refinement_flags
_atom_site_disorder_assembly
_atom_site_disorder_group
P1 P 0.2500 0.2500 0.6880(4) 0.0032(11) Uani 1 8 d SU . .
W1 W 0.12546(4) 0.12546(4) 0.54059(5) 0.0248(2) Uani 1 2 d SU . .
W3 W 0.12357(4) 0.12357(4) 0.83497(5) 0.0218(2) Uani 1 2 d SU . .
W2 W 0.2500 -0.00309(6) 0.68825(5) 0.0210(2) Uani 1 2 d S . .
O9 O 0.0657(7) 0.0657(7) 0.4726(8) 0.027(3) Uani 1 2 d S . .
O8 O 0.2500 0.1170(12) 0.5027(11) 0.040(4) Uani 1 2 d SU . .
O1 O 0.3404(15) 0.2500 0.7405(12) 0.006(4) Uani 0.50 2 d SPU . .
O2 O 0.1613(14) 0.2500 0.6363(11) 0.002(4) Uani 0.50 2 d SPU . .
O7 O 0.1556(9) 0.0243(9) 0.6119(7) 0.039(3) Uani 1 1 d U . .
O6 O 0.1178(14) 0.2500 0.8727(12) 0.048(4) Uani 1 2 d SU . .
O5 O 0.1551(10) 0.0234(10) 0.7635(8) 0.044(3) Uani 1 1 d U . .
O4 O 0.2500 -0.1197(11) 0.6880(11) 0.035(4) Uani 1 2 d S . .
O3 O 0.0647(8) 0.0647(8) 0.9036(9) 0.037(4) Uani 1 2 d S . .
Ag1 Ag 0.01839(8) 0.01839(8) 0.32633(9) 0.0229(3) Uani 1 2 d S . .
Ag2 Ag 0.12697(8) -0.12697(8) 0.5000 0.0217(3) Uani 1 2 d S B .
C3 C 0.168(2) -0.0154(19) 0.1596(15) 0.068(5) Uani 1 1 d U . .
H3 H 0.1166 -0.0533 0.1730 0.102 Uiso 1 1 calc R A 1
C4 C 0.2500 -0.019(2) 0.2032(18) 0.050(6) Uani 1 2 d SU . .
N1 N 0.1714(7) -0.0420(9) 0.3317(6) 0.021(2) Uani 1 1 d . B .
C5 C 0.2500 -0.0304(17) 0.2859(15) 0.033(5) Uani 1 2 d SU . .
N2 N 0.2040(7) -0.0737(8) 0.3988(6) 0.016(2) Uani 1 1 d . . .
C1 C 0.2500 0.052(8) 0.041(6) 0.049(19) Uani 0.30 2 d SPU . 1
H1 H 0.2500 0.0145 -0.0042 0.073 Uiso 0.30 2 calc SPR . 1
C2 C 0.160(8) 0.072(9) 0.066(7) 0.19(3) Uani 0.50 1 d PU B 1
H2 H 0.1125 0.1119 0.0468 0.285 Uiso 1 2 calc SR B 1
C1' C 0.2500 -0.007(4) 0.038(3) 0.062(12) Uani 0.70 2 d SPU . 2
H1' H 0.2500 -0.0191 -0.0157 0.093 Uiso 0.70 2 calc SPR . 2
C2' C 0.169(4) 0.002(4) 0.076(3) 0.058(8) Uani 0.50 1 d PU B 2
H2' H 0.1136 0.0182 0.0496 0.087 Uiso 0.50 1 calc PR B 2

loop_
_atom_site_aniso_label
_atom_site_aniso_U_11
_atom_site_aniso_U_22
_atom_site_aniso_U_33
_atom_site_aniso_U_23
_atom_site_aniso_U_13
_atom_site_aniso_U_12
P1 0.0033(11) 0.0033(11) 0.0029(14) 0.000 0.000 0.000
W1 0.0281(3) 0.0281(3) 0.0183(4) -0.0019(2) -0.0019(2) -0.0063(3)
W3 0.0269(3) 0.0269(3) 0.0116(4) 0.00361(19) 0.00361(19) -0.0059(3)
W2 0.0222(4) 0.0176(4) 0.0233(4) 0.0015(3) 0.000 0.000
O9 0.033(5) 0.033(5) 0.013(6) 0.003(4) 0.003(4) -0.012(6)
O8 0.039(4) 0.040(4) 0.040(4) 0.0008(10) 0.000 0.000
O1 0.006(4) 0.006(4) 0.006(4) 0.000 -0.0001(10) 0.000
O2 0.002(4) 0.003(4) 0.002(4) 0.000 0.0001(10) 0.000
O7 0.039(3) 0.040(3) 0.039(3) 0.0014(10) 0.0001(10) -0.0001(10)
O6 0.048(4) 0.047(4) 0.048(4) 0.000 -0.0008(10) 0.000
O5 0.043(3) 0.045(3) 0.044(3) -0.0013(10) -0.0001(10) 0.0000(10)
O4 0.020(7) 0.021(8) 0.064(12) 0.004(7) 0.000 0.000
O3 0.047(6) 0.047(6) 0.016(7) 0.006(4) 0.006(4) -0.023(8)
Ag1 0.0244(5) 0.0244(5) 0.0199(7) 0.0016(4) 0.0016(4) 0.0054(6)
Ag2 0.0266(5) 0.0266(5) 0.0118(6) 0.0048(4) 0.0048(4) -0.0038(6)
C3 0.068(5) 0.068(5) 0.068(5) 0.0002(10) 0.0000(10) 0.0000(10)
C4 0.050(6) 0.050(6) 0.050(6) 0.0002(10) 0.000 0.000
N1 0.009(5) 0.039(7) 0.014(5) 0.010(5) -0.005(4) -0.001(5)
C5 0.023(10) 0.034(12) 0.043(9) 0.018(10) 0.000 0.000
N2 0.021(5) 0.020(5) 0.005(4) 0.003(4) -0.001(4) -0.003(4)
C1 0.049(19) 0.049(19) 0.049(19) 0.0000(10) 0.000 0.000
C2 0.19(3) 0.19(3) 0.19(3) 0.0000(10) 0.0000(10) 0.0000(10)
C1' 0.062(12) 0.062(12) 0.062(12) 0.0000(10) 0.000 0.000
C2' 0.058(8) 0.058(8) 0.058(8) 0.0000(10) -0.0001(10) 0.0000(10)

loop_
_atom_type_symbol
_atom_type_description
_atom_type_scat_dispersion_real
_atom_type_scat_dispersion_imag
_atom_type_scat_source
C C 0.0033 0.0016 'International Tables Vol C Tables 4.2.6.8 and 6.1.1.4'
H H 0.0000 0.0000 'International Tables Vol C Tables 4.2.6.8 and 6.1.1.4'
Ag Ag -0.8971 1.1015 'International Tables Vol C Tables 4.2.6.8 and 6.1.1.4'
N N 0.0061 0.0033 'International Tables Vol C Tables 4.2.6.8 and 6.1.1.4'
O O 0.0106 0.0060 'International Tables Vol C Tables 4.2.6.8 and 6.1.1.4'
P P 0.1023 0.0942 'International Tables Vol C Tables 4.2.6.8 and 6.1.1.4'
W W -0.8490 6.8722 'International Tables Vol C Tables 4.2.6.8 and 6.1.1.4'

loop_
_geom_angle_atom_site_label_1
_geom_angle_atom_site_label_2
_geom_angle_atom_site_label_3
_geom_angle
_geom_angle_site_symmetry_1
_geom_angle_site_symmetry_3
O2 P1 O2 70.5(8) 2 .
O2 P1 O2 70.5(8) 2 3
O2 P1 O2 109.4(15) . 3
O2 P1 O2 109.4(15) 2 4
O2 P1 O2 70.5(8) . 4
O2 P1 O2 70.5(8) 3 4
O2 P1 O1 70.5(11) 2 4
O2 P1 O1 109.5(6) . 4
O2 P1 O1 109.5(6) 3 4
O2 P1 O1 179.9(11) 4 4
O2 P1 O1 109.5(6) 2 .
O2 P1 O1 179.9(11) . .
O2 P1 O1 70.5(11) 3 .
O2 P1 O1 109.5(6) 4 .
O1 P1 O1 70.6(8) 4 .
O2 P1 O1 179.9(11) 2 2
O2 P1 O1 109.5(6) . 2
O2 P1 O1 109.5(6) 3 2
O2 P1 O1 70.5(11) 4 2
O1 P1 O1 109.5(16) 4 2
O1 P1 O1 70.6(8) . 2
O2 P1 O1 109.5(6) 2 3
O2 P1 O1 70.5(11) . 3
O2 P1 O1 179.9(11) 3 3
O2 P1 O1 109.5(6) 4 3
O1 P1 O1 70.6(8) 4 3
O1 P1 O1 109.5(16) . 3
O1 P1 O1 70.6(8) 2 3
O9 W1 O8 101.5(6) . .
O9 W1 O8 101.5(6) . 4
O8 W1 O8 90.0(11) . 4
O9 W1 O7 100.4(5) . .
O8 W1 O7 88.0(7) . .
O8 W1 O7 158.0(7) 4 .
O9 W1 O7 100.4(5) . 16
O8 W1 O7 158.0(7) . 16
O8 W1 O7 88.0(7) 4 16
O7 W1 O7 85.7(7) . 16
O9 W1 O2 158.8(4) . .
O8 W1 O2 94.8(7) . .
O8 W1 O2 64.8(6) 4 .
O7 W1 O2 93.5(5) . .
O7 W1 O2 64.6(6) 16 .
O9 W1 O2 158.8(4) . 2
O8 W1 O2 64.8(6) . 2
O8 W1 O2 94.8(7) 4 2
O7 W1 O2 64.6(6) . 2
O7 W1 O2 93.5(5) 16 2
O2 W1 O2 42.3(8) . 2
O3 W3 O6 102.0(7) . 2
O3 W3 O6 102.0(7) . .
O6 W3 O6 88.0(12) 2 .
O3 W3 O5 101.5(6) . 16
O6 W3 O5 156.5(7) 2 16
O6 W3 O5 88.2(7) . 16
O3 W3 O5 101.5(6) . .
O6 W3 O5 88.2(7) 2 .
O6 W3 O5 156.5(7) . .
O5 W3 O5 86.2(8) 16 .
O3 W3 O1 158.5(4) . 4
O6 W3 O1 63.4(7) 2 4
O6 W3 O1 93.5(8) . 4
O5 W3 O1 93.8(5) 16 4
O5 W3 O1 64.2(6) . 4
O3 W3 O1 158.5(4) . 3
O6 W3 O1 93.5(8) 2 3
O6 W3 O1 63.4(7) . 3
O5 W3 O1 64.2(6) 16 3
O5 W3 O1 93.8(5) . 3
O1 W3 O1 43.0(9) 4 3
O4 W2 O5 101.5(6) . 13_655
O4 W2 O5 101.5(6) . .
O5 W2 O5 89.9(8) 13_655 .
O4 W2 O7 101.6(6) . .
O5 W2 O7 156.9(6) 13_655 .
O5 W2 O7 86.2(6) . .
O4 W2 O7 101.6(6) . 13_655
O5 W2 O7 86.2(6) 13_655 13_655
O5 W2 O7 156.9(6) . 13_655
O7 W2 O7 88.6(7) . 13_655
O4 W2 O1 158.8(8) . 4
O5 W2 O1 64.5(5) 13_655 4
O5 W2 O1 64.5(5) . 4
O7 W2 O1 93.5(5) . 4
O7 W2 O1 93.5(5) 13_655 4
O4 W2 O2 158.8(8) . 2
O5 W2 O2 93.4(5) 13_655 2
O5 W2 O2 93.4(5) . 2
O7 W2 O2 64.2(5) . 2
O7 W2 O2 64.2(5) 13_655 2
O1 W2 O2 42.3(7) 4 2
W1 O8 W1 138.8(11) 2 .
P1 O1 O2 54.0(9) . 3
P1 O1 O1 54.7(4) . 4
O2 O1 O1 89.5(6) 3 4
P1 O1 O1 54.7(4) . 2
O2 O1 O1 89.5(6) 3 2
O1 O1 O1 90.000(3) 4 2
P1 O1 W2 123.4(11) . 2
O2 O1 W2 69.4(9) 3 2
O1 O1 W2 131.20(17) 4 2
O1 O1 W2 131.20(17) 2 2
P1 O1 W3 123.2(7) . 2
O2 O1 W3 131.3(5) 3 2
O1 O1 W3 68.5(4) 4 2
O1 O1 W3 131.2(5) 2 2
W2 O1 W3 92.7(6) 2 2
P1 O1 W3 123.2(7) . 3
O2 O1 W3 131.3(5) 3 3
O1 O1 W3 131.2(5) 4 3
O1 O1 W3 68.5(4) 2 3
W2 O1 W3 92.7(6) 2 3
W3 O1 W3 92.9(7) 2 3
P1 O2 O2 54.8(4) . 2
P1 O2 O2 54.8(4) . 4
O2 O2 O2 90.000(8) 2 4
P1 O2 O1 55.4(9) . 3
O2 O2 O1 90.5(6) 2 3
O2 O2 O1 90.5(7) 4 3
P1 O2 W1 123.6(6) . .
O2 O2 W1 68.9(4) 2 .
O2 O2 W1 130.6(4) 4 .
O1 O2 W1 131.7(5) 3 .
P1 O2 W1 123.6(6) . 4
O2 O2 W1 130.6(4) 2 4
O2 O2 W1 68.9(4) 4 4
O1 O2 W1 131.7(5) 3 4
W1 O2 W1 91.4(7) . 4
P1 O2 W2 123.7(11) . 4
O2 O2 W2 131.30(15) 2 4
O2 O2 W2 131.30(15) 4 4
O1 O2 W2 68.2(9) 3 4
W1 O2 W2 92.7(6) . 4
W1 O2 W2 92.7(6) 4 4
W2 O7 W1 137.7(7) . .
W3 O6 W3 139.9(12) . 4
W2 O5 W3 137.9(8) . .
N1 Ag1 N1 132.9(6) . 16
N2 Ag2 N2 167.5(6) 8_556 .
C4 C3 C2' 122(3) . .
C4 C3 C2 120(4) . .
C2' C3 C2 28(4) . .
C4 C3 H3 120.0 . .
C2' C3 H3 110.1 . .
C2 C3 H3 120.0 . .
C3 C4 C3 114(3) . 13_655
C3 C4 C5 123.0(16) . .
C3 C4 C5 123.0(16) 13_655 .
N2 N1 C5 105.0(12) . .
N2 N1 Ag1 118.9(8) . .
C5 N1 Ag1 133.3(10) . .
N1 C5 N1 108.2(19) 13_655 .
N1 C5 C4 125.7(10) 13_655 .
N1 C5 C4 125.7(10) . .
N2 N2 N1 110.4(6) 13_655 .
N2 N2 Ag2 119.9(3) 13_655 .
N1 N2 Ag2 129.6(8) . .
C2 C1 C2 136(10) 13_655 .
C2 C1 H1 112.2 13_655 .
C2 C1 H1 112.2 . .
C1 C2 C3 94(8) . .
C1 C2 H2 133.1 . .
C3 C2 H2 133.1 . .
C2' C1' C2' 120(6) 13_655 .
C2' C1' H1' 120.2 13_655 .
C2' C1' H1' 120.2 . .
C1' C2' C3 119(5) . .
C1' C2' H2' 120.7 . .
C3 C2' H2' 120.7 . .

loop_
_geom_bond_atom_site_label_1
_geom_bond_atom_site_label_2
_geom_bond_distance
_geom_bond_site_symmetry_2
P1 O2 1.53(2) 2
P1 O2 1.53(2) .
P1 O2 1.53(2) 3
P1 O2 1.53(2) 4
P1 O1 1.56(2) 4
P1 O1 1.56(2) .
P1 O1 1.56(2) 2
P1 O1 1.56(2) 3
W1 O9 1.661(14) .
W1 O8 1.869(7) .
W1 O8 1.869(7) 4
W1 O7 1.919(12) .
W1 O7 1.919(12) 16
W1 O2 2.446(14) .
W1 O2 2.446(14) 2
W3 O3 1.656(14) .
W3 O6 1.891(7) 2
W3 O6 1.891(7) .
W3 O5 1.914(13) 16
W3 O5 1.914(13) .
W3 O1 2.452(15) 4
W3 O1 2.452(15) 3
W2 O4 1.639(15) .
W2 O5 1.889(13) 13_655
W2 O5 1.889(13) .
W2 O7 1.899(12) .
W2 O7 1.899(12) 13_655
W2 O1 2.45(2) 4
W2 O2 2.47(2) 2
O8 W1 1.869(7) 2
O1 O2 1.78(3) 3
O1 O1 1.80(3) 4
O1 O1 1.80(3) 2
O1 W2 2.45(2) 2
O1 W3 2.452(15) 2
O1 W3 2.452(15) 3
O2 O2 1.76(3) 2
O2 O2 1.76(3) 4
O2 O1 1.78(3) 3
O2 W1 2.446(14) 4
O2 W2 2.474(19) 4
O6 W3 1.891(7) 4
Ag1 N1 2.314(11) .
Ag1 N1 2.314(11) 16
Ag2 N2 2.171(10) 8_556
Ag2 N2 2.171(10) .
C3 C4 1.37(3) .
C3 C2' 1.45(5) .
C3 C2 2.02(12) .
C3 H3 0.9300 .
C4 C3 1.37(3) 13_655
C4 C5 1.42(4) .
N1 N2 1.311(14) .
N1 C5 1.362(18) .
C5 N1 1.362(18) 13_655
N2 N2 1.29(2) 13_655
C1 C2 1.36(12) 13_655
C1 C2 1.36(12) .
C1 H1 0.9300 .
C2 H2 0.9300 .
C1' C2' 1.31(5) 13_655
C1' C2' 1.31(5) .
C1' H1' 0.9300 .
C2' H2' 0.9300 .

loop_
_platon_squeeze_void_nr
_platon_squeeze_void_average_x
_platon_squeeze_void_average_y
_platon_squeeze_void_average_z
_platon_squeeze_void_volume
_platon_squeeze_void_count_electrons
1 0.250 0.750 0.000 129.4 121.8
2 0.250 0.250 0.277 76.7 19.8
3 0.750 0.250 1.000 129.4 121.7
4 0.750 0.750 0.723 76.6 13.9
